data_2233499
loop_
_publ_author_name
'Ghaemi, Akbar'
'Dadkhah, Zohreh'
'Ng, Seik Weng'
'Tiekink, Edward R. T.'

_publ_section_title
;
 <i>catena</i>-Poly[[lead(II)-bis(\m~2~-quinolin-8-olato)-\k^3^<i>N</i>,<i>O</i>:<i>O</i>;\k^3^<i>O</i>:<i>N</i>,<i>O</i>]
 <i>N</i>,<i>N</i>-dimethylformamide hemisolvate]
;
_journal_coeditor_code HG5166
_journal_issue 2
_journal_name_full 'Acta Crystallographica Section E'
_journal_page_first m210
_journal_paper_doi 10.1107/S1600536812002796
_journal_volume 68
_journal_year 2012
_chemical_formula_iupac '[Pb (C9 H6 N O)2] , 0.5C3 H7 N O'
_chemical_formula_moiety 'C18 H12 N2 O2 Pb2, 0.5(C3 H7 N O)'
_chemical_formula_sum 'C19.5 H15.5 N2.5 O2.5 Pb'
_chemical_formula_weight 532.04
_chemical_name_systematic
;
<i>catena</i>-Poly[[lead(II)-bis(\m~2~-quinolin-8-olato)-
\k^3^<i>N</i>,<i>O</i>:<i>O</i>;\k^3^<i>O</i>:<i>N</i>,<i>O</i>]
<i>N</i>,<i>N</i>-dimethylformamide hemisolvate]
;
_space_group_IT_number 2
_symmetry_cell_setting triclinic
_symmetry_space_group_name_Hall '-P 1'
_symmetry_space_group_name_H-M 'P -1'
_atom_sites_solution_hydrogens geom
_atom_sites_solution_primary direct
_atom_sites_solution_secondary difmap
_audit_creation_method SHELXL97
_cell_angle_alpha 96.683(3)
_cell_angle_beta 98.277(2)
_cell_angle_gamma 94.225(3)
_cell_formula_units_Z 2
_cell_length_a 8.1841(2)
_cell_length_b 9.6606(3)
_cell_length_c 10.8619(3)
_cell_measurement_reflns_used 8798
_cell_measurement_temperature 100(2)
_cell_measurement_theta_max 27.5001
_cell_measurement_theta_min 2.5205
_cell_volume 840.48(4)
_computing_cell_refinement 'CrysAlis PRO (Agilent, 2010)'
_computing_data_collection 'CrysAlis PRO (Agilent, 2010)'
_computing_data_reduction 'CrysAlis PRO (Agilent, 2010)'
_computing_molecular_graphics
;
ORTEP-3 (Farrugia, 1997) and DIAMOND (Brandenburg, 2006)
;
_computing_publication_material 'publCIF (Westrip, 2010)'
_computing_structure_refinement 'SHELXL97 (Sheldrick, 2008)'
_computing_structure_solution 'SHELXS97 (Sheldrick, 2008)'
_diffrn_ambient_temperature 100(2)
_diffrn_detector_area_resol_mean 10.4041
_diffrn_measured_fraction_theta_full 0.997
_diffrn_measured_fraction_theta_max 0.997
_diffrn_measurement_device_type 'Agilent SuperNova Dual diffractometer with Atlas detector'
_diffrn_measurement_method \w
_diffrn_radiation_monochromator Mirror
_diffrn_radiation_source 'SuperNova (Mo) X-ray Source'
_diffrn_radiation_type MoK\a
_diffrn_radiation_wavelength 0.71073
_diffrn_reflns_av_R_equivalents 0.0355
_diffrn_reflns_av_sigmaI/netI 0.0367
_diffrn_reflns_limit_h_max 10
_diffrn_reflns_limit_h_min -10
_diffrn_reflns_limit_k_max 12
_diffrn_reflns_limit_k_min -12
_diffrn_reflns_limit_l_max 14
_diffrn_reflns_limit_l_min -14
_diffrn_reflns_number 13299
_diffrn_reflns_theta_full 27.56
_diffrn_reflns_theta_max 27.56
_diffrn_reflns_theta_min 2.53
_diffrn_standards_decay_% 0
_diffrn_standards_interval_count 0
_diffrn_standards_interval_time 0
_diffrn_standards_number 0
_exptl_absorpt_coefficient_mu 10.057
_exptl_absorpt_correction_T_max 0.6891
_exptl_absorpt_correction_T_min 0.1523
_exptl_absorpt_correction_type multi-scan
_exptl_absorpt_process_details '(CrysAlis PRO; Agilent, 2010)'
_exptl_crystal_colour yellow
_exptl_crystal_density_diffrn 2.102
_exptl_crystal_density_method 'not measured'
_exptl_crystal_description block
_exptl_crystal_F_000 504
_exptl_crystal_size_max 0.30
_exptl_crystal_size_mid 0.08
_exptl_crystal_size_min 0.04
_refine_diff_density_max 1.225
_refine_diff_density_min -0.711
_refine_ls_extinction_method none
_refine_ls_goodness_of_fit_ref 1.005
_refine_ls_hydrogen_treatment constr
_refine_ls_matrix_type full
_refine_ls_number_parameters 272
_refine_ls_number_reflns 3866
_refine_ls_number_restraints 36
_refine_ls_restrained_S_all 1.002
_refine_ls_R_factor_all 0.0243
_refine_ls_R_factor_gt 0.0212
_refine_ls_shift/su_max 0.002
_refine_ls_shift/su_mean 0.000
_refine_ls_structure_factor_coef Fsqd
_refine_ls_weighting_details 'calc w = 1/[\s^2^(Fo^2^)+(0.0245P)^2^+0.0115P] where P=(Fo^2^+2Fc^2^)/3'
_refine_ls_weighting_scheme calc
_refine_ls_wR_factor_gt 0.0468
_refine_ls_wR_factor_ref 0.0485
_reflns_number_gt 3613
_reflns_number_total 3866
_reflns_threshold_expression I>2\s(I)
_cod_data_source_file hg5166.cif
_cod_data_source_block I
_cod_database_code 2233499
_cod_database_fobs_code 2233499

loop_
_symmetry_equiv_pos_as_xyz
'x, y, z'
'-x, -y, -z'

loop_
_atom_site_type_symbol
_atom_site_label
_atom_site_fract_x
_atom_site_fract_y
_atom_site_fract_z
_atom_site_U_iso_or_equiv
_atom_site_adp_type
_atom_site_calc_flag
_atom_site_refinement_flags
_atom_site_occupancy
_atom_site_symmetry_multiplicity
_atom_site_disorder_assembly
_atom_site_disorder_group
Pb Pb 0.758370(14) 0.465630(13) 0.543410(11) 0.01554(5) Uani d . 1 1 . .
O O1 1.0552(3) 0.4449(3) 0.6130(2) 0.0232(6) Uani d . 1 1 . .
O O2 0.5307(3) 0.5563(3) 0.6350(2) 0.0180(5) Uani d . 1 1 . .
N N1 0.8296(3) 0.4221(3) 0.7727(3) 0.0162(6) Uani d . 1 1 . .
N N2 0.8215(4) 0.7122(3) 0.6385(3) 0.0249(7) Uani d . 1 1 . .
C C1 0.7215(4) 0.4163(4) 0.8528(3) 0.0206(8) Uani d . 1 1 . .
H H1 0.6154 0.4481 0.8308 0.025 Uiso calc R 1 1 . .
C C2 0.7575(5) 0.3651(4) 0.9686(3) 0.0248(8) Uani d . 1 1 . .
H H2 0.6775 0.3630 1.0238 0.030 Uiso calc R 1 1 . .
C C3 0.9089(5) 0.3184(4) 1.0005(3) 0.0247(8) Uani d . 1 1 . .
H H3 0.9344 0.2833 1.0784 0.030 Uiso calc R 1 1 . .
C C4 1.0284(4) 0.3217(4) 0.9190(3) 0.0204(8) Uani d . 1 1 . .
C C5 1.1862(5) 0.2725(4) 0.9433(4) 0.0259(8) Uani d . 1 1 . .
H H5 1.2177 0.2343 1.0190 0.031 Uiso calc R 1 1 . .
C C6 1.2937(5) 0.2792(4) 0.8591(4) 0.0296(9) Uani d . 1 1 . .
H H6 1.3985 0.2434 0.8756 0.036 Uiso calc R 1 1 . .
C C7 1.2512(4) 0.3389(4) 0.7477(4) 0.0253(8) Uani d . 1 1 . .
H H7 1.3301 0.3448 0.6920 0.030 Uiso calc R 1 1 . .
C C8 1.0982(4) 0.3891(4) 0.7165(3) 0.0193(7) Uani d . 1 1 . .
C C9 0.9830(4) 0.3776(4) 0.8040(3) 0.0178(7) Uani d . 1 1 . .
C C10 0.9624(5) 0.7881(5) 0.6391(6) 0.0462(14) Uani d . 1 1 . .
H H10 1.0427 0.7492 0.5938 0.055 Uiso calc R 1 1 . .
C C11 0.9986(6) 0.9237(5) 0.7038(7) 0.071(2) Uani d . 1 1 . .
H H11 1.1016 0.9753 0.7023 0.086 Uiso calc R 1 1 . .
C C12 0.8836(6) 0.9807(5) 0.7689(6) 0.0586(17) Uani d . 1 1 . .
H H12 0.9070 1.0722 0.8134 0.070 Uiso calc R 1 1 . .
C C13 0.7312(5) 0.9046(4) 0.7703(4) 0.0306(9) Uani d . 1 1 . .
C C14 0.6057(5) 0.9570(4) 0.8344(4) 0.0311(9) Uani d . 1 1 . .
H H14 0.6214 1.0486 0.8795 0.037 Uiso calc R 1 1 . .
C C15 0.4614(5) 0.8749(4) 0.8309(4) 0.0299(9) Uani d . 1 1 . .
H H15 0.3775 0.9103 0.8744 0.036 Uiso calc R 1 1 . .
C C16 0.4342(5) 0.7391(4) 0.7644(4) 0.0263(9) Uani d . 1 1 . .
H H16 0.3319 0.6856 0.7640 0.032 Uiso calc R 1 1 . .
C C17 0.5523(4) 0.6806(4) 0.6993(3) 0.0188(7) Uani d . 1 1 . .
C C18 0.7048(4) 0.7676(4) 0.7030(3) 0.0199(7) Uani d . 1 1 . .
O O3 0.5643(14) 0.2137(13) 0.5793(11) 0.0316(18) Uani d PDU 0.25 1 A -1
N N3 0.476(2) -0.011(2) 0.4938(14) 0.0236(17) Uani d PDU 0.25 1 A -1
C C19 0.588(2) 0.1025(17) 0.5172(12) 0.031(4) Uani d PD 0.25 1 A -1
H H19 0.6900 0.0971 0.4850 0.037 Uiso calc PR 0.25 1 A -1
C C20 0.319(3) -0.009(3) 0.540(2) 0.026(4) Uani d PDU 0.25 1 A -1
H H20A 0.3237 -0.0606 0.6134 0.039 Uiso calc PR 0.25 1 A -1
H H20B 0.2305 -0.0539 0.4745 0.039 Uiso calc PR 0.25 1 A -1
H H20C 0.2977 0.0877 0.5650 0.039 Uiso calc PR 0.25 1 A -1
C C21 0.557(2) -0.112(2) 0.4205(18) 0.026(4) Uani d PDU 0.25 1 A -1
H H21A 0.4848 -0.1461 0.3412 0.039 Uiso calc PR 0.25 1 A -1
H H21B 0.5803 -0.1910 0.4675 0.039 Uiso calc PR 0.25 1 A -1
H H21C 0.6618 -0.0679 0.4030 0.039 Uiso calc PR 0.25 1 A -1
O O3' 0.7253(14) 0.1552(12) 0.5310(11) 0.0316(18) Uani d PD 0.25 1 B -2
N N3' 0.492(3) 0.0002(19) 0.4949(14) 0.0236(17) Uani d PD 0.25 1 B -2
C C19' 0.5783(18) 0.124(2) 0.5450(16) 0.031(4) Uani d PD 0.25 1 B -2
H H19' 0.5247 0.1905 0.5929 0.037 Uiso calc PR 0.25 1 B -2
C C20' 0.511(3) -0.130(2) 0.4189(19) 0.026(4) Uani d PD 0.25 1 B -2
H H20D 0.4190 -0.1498 0.3493 0.039 Uiso calc PR 0.25 1 B -2
H H20E 0.5115 -0.2068 0.4708 0.039 Uiso calc PR 0.25 1 B -2
H H20F 0.6162 -0.1220 0.3856 0.039 Uiso calc PR 0.25 1 B -2
C C21' 0.323(3) -0.023(3) 0.518(2) 0.026(4) Uani d PD 0.25 1 B -2
H H21D 0.3170 -0.0921 0.5772 0.039 Uiso calc PR 0.25 1 B -2
H H21E 0.2505 -0.0590 0.4388 0.039 Uiso calc PR 0.25 1 B -2
H H21F 0.2859 0.0649 0.5533 0.039 Uiso calc PR 0.25 1 B -2

loop_
_atom_site_aniso_label
_atom_site_aniso_U_11
_atom_site_aniso_U_22
_atom_site_aniso_U_33
_atom_site_aniso_U_12
_atom_site_aniso_U_13
_atom_site_aniso_U_23
Pb 0.01436(7) 0.01590(8) 0.01590(8) 0.00224(5) 0.00048(5) 0.00189(5)
O1 0.0172(12) 0.0320(15) 0.0241(14) 0.0070(11) 0.0044(10) 0.0146(12)
O2 0.0180(12) 0.0203(13) 0.0154(13) 0.0008(10) 0.0042(10) -0.0007(10)
N1 0.0178(14) 0.0164(15) 0.0138(15) 0.0004(11) 0.0001(11) 0.0032(12)
N2 0.0189(16) 0.0168(16) 0.040(2) 0.0027(12) 0.0041(14) 0.0068(15)
C1 0.0215(18) 0.0200(19) 0.0199(19) -0.0006(14) 0.0047(14) -0.0002(15)
C2 0.034(2) 0.024(2) 0.0167(19) -0.0017(16) 0.0065(16) 0.0016(16)
C3 0.039(2) 0.0175(19) 0.0156(18) 0.0003(16) -0.0020(16) 0.0022(15)
C4 0.0273(19) 0.0124(17) 0.0176(18) -0.0047(14) -0.0054(14) 0.0012(14)
C5 0.028(2) 0.021(2) 0.025(2) -0.0033(15) -0.0080(16) 0.0071(16)
C6 0.0201(19) 0.022(2) 0.047(3) 0.0030(15) -0.0066(17) 0.0151(19)
C7 0.0186(18) 0.025(2) 0.034(2) 0.0006(15) 0.0031(16) 0.0136(18)
C8 0.0185(17) 0.0180(18) 0.0213(19) -0.0001(14) -0.0001(14) 0.0072(15)
C9 0.0184(17) 0.0130(17) 0.0195(18) -0.0032(13) -0.0028(13) 0.0019(14)
C10 0.021(2) 0.024(2) 0.095(4) 0.0009(17) 0.013(2) 0.005(3)
C11 0.031(3) 0.021(2) 0.158(7) -0.003(2) 0.015(3) -0.003(3)
C12 0.041(3) 0.014(2) 0.113(5) -0.0008(19) -0.002(3) -0.007(3)
C13 0.035(2) 0.0173(19) 0.036(2) 0.0053(16) -0.0092(18) 0.0034(18)
C14 0.048(3) 0.019(2) 0.024(2) 0.0141(18) -0.0063(18) -0.0012(17)
C15 0.049(3) 0.031(2) 0.0136(19) 0.0164(19) 0.0081(17) 0.0035(17)
C16 0.034(2) 0.029(2) 0.0175(19) 0.0051(17) 0.0097(16) 0.0032(17)
C17 0.0270(19) 0.0208(18) 0.0089(16) 0.0056(15) 0.0017(14) 0.0023(14)
C18 0.0213(18) 0.0189(18) 0.0193(19) 0.0062(14) -0.0017(14) 0.0044(15)
O3 0.036(4) 0.026(3) 0.031(4) -0.003(3) 0.005(3) 0.003(3)
N3 0.025(4) 0.023(3) 0.025(3) -0.001(3) 0.012(2) 0.007(2)
C19 0.029(5) 0.031(8) 0.035(8) 0.001(5) 0.006(5) 0.017(7)
C20 0.024(5) 0.031(6) 0.025(5) 0.000(4) 0.007(4) 0.007(4)
C21 0.029(5) 0.026(6) 0.026(6) 0.005(4) 0.012(4) 0.003(4)
O3' 0.036(4) 0.026(3) 0.031(4) -0.003(3) 0.005(3) 0.003(3)
N3' 0.025(4) 0.023(3) 0.025(3) -0.001(3) 0.012(2) 0.007(2)
C19' 0.029(5) 0.031(8) 0.035(8) 0.001(5) 0.006(5) 0.017(7)
C20' 0.024(5) 0.031(6) 0.025(5) 0.000(4) 0.007(4) 0.007(4)
C21' 0.029(5) 0.026(6) 0.026(6) 0.005(4) 0.012(4) 0.003(4)

loop_
_atom_type_symbol
_atom_type_description
_atom_type_scat_dispersion_real
_atom_type_scat_dispersion_imag
_atom_type_scat_source
C C 0.0033 0.0016 'International Tables Vol C Tables 4.2.6.8 and 6.1.1.4'
H H 0.0000 0.0000 'International Tables Vol C Tables 4.2.6.8 and 6.1.1.4'
N N 0.0061 0.0033 'International Tables Vol C Tables 4.2.6.8 and 6.1.1.4'
O O 0.0106 0.0060 'International Tables Vol C Tables 4.2.6.8 and 6.1.1.4'
Pb Pb -3.3944 10.1111 'International Tables Vol C Tables 4.2.6.8 and 6.1.1.4'

loop_
_geom_angle_atom_site_label_1
_geom_angle_atom_site_label_2
_geom_angle_atom_site_label_3
_geom_angle_site_symmetry_3
_geom_angle
O2 Pb O1 . 136.81(8)
O2 Pb N2 . 67.61(9)
O1 Pb N2 . 84.94(9)
O2 Pb N1 . 77.78(8)
O1 Pb N1 . 65.49(8)
N2 Pb N1 . 82.06(10)
O2 Pb O1 2_766 133.72(8)
O1 Pb O1 2_766 67.90(9)
N2 Pb O1 2_766 80.59(10)
N1 Pb O1 2_766 131.30(8)
C8 O1 Pb . 118.6(2)
C8 O1 Pb 2_766 129.3(2)
Pb O1 Pb 2_766 112.10(9)
C17 O2 Pb . 119.0(2)
C1 N1 C9 . 119.1(3)
C1 N1 Pb . 124.9(2)
C9 N1 Pb . 114.9(2)
C10 N2 C18 . 119.0(4)
C10 N2 Pb . 124.8(3)
C18 N2 Pb . 116.1(2)
N1 C1 C2 . 122.8(3)
N1 C1 H1 . 118.6
C2 C1 H1 . 118.6
C3 C2 C1 . 118.9(3)
C3 C2 H2 . 120.5
C1 C2 H2 . 120.5
C2 C3 C4 . 120.7(3)
C2 C3 H3 . 119.6
C4 C3 H3 . 119.6
C3 C4 C5 . 124.4(3)
C3 C4 C9 . 116.8(3)
C5 C4 C9 . 118.8(3)
C6 C5 C4 . 120.5(4)
C6 C5 H5 . 119.8
C4 C5 H5 . 119.8
C5 C6 C7 . 120.7(3)
C5 C6 H6 . 119.6
C7 C6 H6 . 119.6
C8 C7 C6 . 122.4(3)
C8 C7 H7 . 118.8
C6 C7 H7 . 118.8
O1 C8 C7 . 123.6(3)
O1 C8 C9 . 119.8(3)
C7 C8 C9 . 116.6(3)
N1 C9 C4 . 121.6(3)
N1 C9 C8 . 117.4(3)
C4 C9 C8 . 120.9(3)
N2 C10 C11 . 122.8(4)
N2 C10 H10 . 118.6
C11 C10 H10 . 118.6
C12 C11 C10 . 119.0(4)
C12 C11 H11 . 120.5
C10 C11 H11 . 120.5
C11 C12 C13 . 120.4(5)
C11 C12 H12 . 119.8
C13 C12 H12 . 119.8
C12 C13 C14 . 123.6(4)
C12 C13 C18 . 117.0(4)
C14 C13 C18 . 119.4(4)
C15 C14 C13 . 119.4(4)
C15 C14 H14 . 120.3
C13 C14 H14 . 120.3
C14 C15 C16 . 121.6(4)
C14 C15 H15 . 119.2
C16 C15 H15 . 119.2
C17 C16 C15 . 122.2(4)
C17 C16 H16 . 118.9
C15 C16 H16 . 118.9
O2 C17 C16 . 124.0(3)
O2 C17 C18 . 119.8(3)
C16 C17 C18 . 116.2(3)
N2 C18 C13 . 121.8(3)
N2 C18 C17 . 117.0(3)
C13 C18 C17 . 121.3(3)
C19 N3 C20 . 121.2(19)
C19 N3 C21 . 103.1(15)
C20 N3 C21 . 135.6(19)
O3 C19 N3 . 122.8(18)
O3 C19 H19 . 118.6
N3 C19 H19 . 118.6
C19' N3' C21' . 118(2)
C19' N3' C20' . 141(2)
C21' N3' C20' . 101.4(16)
O3' C19' N3' . 123(2)
O3' C19' H19' . 118.6
N3' C19' H19' . 118.6
N3' C20' H20D . 109.5
N3' C20' H20E . 109.5
H20D C20' H20E . 109.5
N3' C20' H20F . 109.5
H20D C20' H20F . 109.5
H20E C20' H20F . 109.5
N3' C21' H21D . 109.5
N3' C21' H21E . 109.5
H21D C21' H21E . 109.5
N3' C21' H21F . 109.5
H21D C21' H21F . 109.5
H21E C21' H21F . 109.5

loop_
_geom_bond_atom_site_label_1
_geom_bond_atom_site_label_2
_geom_bond_site_symmetry_2
_geom_bond_distance
_geom_bond_publ_flag
Pb O2 . 2.408(2) y
Pb O1 . 2.468(2) y
Pb N2 . 2.470(3) y
Pb N1 . 2.566(3) y
Pb O1 2_766 2.618(2) y
Pb O2 2_666 2.812(2) y
Pb O3 . 2.903(12) ?
Pb O3' . 2.977(12) ?
O1 C8 . 1.317(4) ?
O1 Pb 2_766 2.618(2) ?
O2 C17 . 1.304(4) ?
N1 C1 . 1.330(4) ?
N1 C9 . 1.367(4) ?
N2 C10 . 1.319(5) ?
N2 C18 . 1.367(5) ?
C1 C2 . 1.405(5) ?
C1 H1 . 0.9500 ?
C2 C3 . 1.361(5) ?
C2 H2 . 0.9500 ?
C3 C4 . 1.412(5) ?
C3 H3 . 0.9500 ?
C4 C5 . 1.409(5) ?
C4 C9 . 1.429(5) ?
C5 C6 . 1.361(6) ?
C5 H5 . 0.9500 ?
C6 C7 . 1.410(5) ?
C6 H6 . 0.9500 ?
C7 C8 . 1.387(5) ?
C7 H7 . 0.9500 ?
C8 C9 . 1.439(5) ?
C10 C11 . 1.402(7) ?
C10 H10 . 0.9500 ?
C11 C12 . 1.366(8) ?
C11 H11 . 0.9500 ?
C12 C13 . 1.403(6) ?
C12 H12 . 0.9500 ?
C13 C14 . 1.413(6) ?
C13 C18 . 1.421(5) ?
C14 C15 . 1.366(6) ?
C14 H14 . 0.9500 ?
C15 C16 . 1.408(6) ?
C15 H15 . 0.9500 ?
C16 C17 . 1.392(5) ?
C16 H16 . 0.9500 ?
C17 C18 . 1.445(5) ?
O3 C19 . 1.244(10) ?
N3 C19 . 1.350(10) ?
N3 C20 . 1.449(10) ?
N3 C21 . 1.448(10) ?
C19 H19 . 0.9500 ?
C20 H20A . 0.9800 ?
C20 H20B . 0.9800 ?
C20 H20C . 0.9800 ?
C21 H21A . 0.9800 ?
C21 H21B . 0.9800 ?
C21 H21C . 0.9800 ?
O3' C19' . 1.254(10) ?
N3' C19' . 1.357(10) ?
N3' C21' . 1.453(10) ?
N3' C20' . 1.455(10) ?
C19' H19' . 0.9500 ?
C20' H20D . 0.9800 ?
C20' H20E . 0.9800 ?
C20' H20F . 0.9800 ?
C21' H21D . 0.9800 ?
C21' H21E . 0.9800 ?
C21' H21F . 0.9800 ?

loop_
_geom_torsion_atom_site_label_1
_geom_torsion_atom_site_label_2
_geom_torsion_atom_site_label_3
_geom_torsion_atom_site_label_4
_geom_torsion_site_symmetry_1
_geom_torsion_site_symmetry_4
_geom_torsion
O2 Pb O1 C8 . . 50.9(3)
N2 Pb O1 C8 . . 100.2(3)
N1 Pb O1 C8 . . 16.6(2)
O1 Pb O1 C8 2_766 . -178.0(3)
O2 Pb O1 Pb . 2_766 -131.10(11)
N2 Pb O1 Pb . 2_766 -81.88(12)
N1 Pb O1 Pb . 2_766 -165.45(14)
O1 Pb O1 Pb 2_766 2_766 0.0
O1 Pb O2 C17 . . 48.0(3)
N2 Pb O2 C17 . . -6.7(2)
N1 Pb O2 C17 . . 79.7(2)
O1 Pb O2 C17 2_766 . -57.0(3)
O2 Pb N1 C1 . . 20.5(3)
O1 Pb N1 C1 . . 177.2(3)
N2 Pb N1 C1 . . 89.2(3)
O1 Pb N1 C1 2_766 . 159.2(2)
O2 Pb N1 C9 . . -171.7(2)
O1 Pb N1 C9 . . -14.9(2)
N2 Pb N1 C9 . . -103.0(2)
O1 Pb N1 C9 2_766 . -33.0(3)
O2 Pb N2 C10 . . -179.4(4)
O1 Pb N2 C10 . . 34.7(4)
N1 Pb N2 C10 . . 100.6(4)
O1 Pb N2 C10 2_766 . -33.7(4)
O2 Pb N2 C18 . . 6.0(2)
O1 Pb N2 C18 . . -139.9(3)
N1 Pb N2 C18 . . -74.0(3)
O1 Pb N2 C18 2_766 . 151.7(3)
C9 N1 C1 C2 . . -0.5(5)
Pb N1 C1 C2 . . 166.9(3)
N1 C1 C2 C3 . . -0.4(6)
C1 C2 C3 C4 . . 0.2(6)
C2 C3 C4 C5 . . -178.4(4)
C2 C3 C4 C9 . . 0.8(5)
C3 C4 C5 C6 . . 179.7(4)
C9 C4 C5 C6 . . 0.5(5)
C4 C5 C6 C7 . . 1.7(6)
C5 C6 C7 C8 . . -2.0(6)
Pb O1 C8 C7 . . 162.6(3)
Pb O1 C8 C7 2_766 . -14.9(5)
Pb O1 C8 C9 . . -17.2(4)
Pb O1 C8 C9 2_766 . 165.3(2)
C6 C7 C8 O1 . . -179.8(4)
C6 C7 C8 C9 . . 0.0(6)
C1 N1 C9 C4 . . 1.6(5)
Pb N1 C9 C4 . . -167.0(3)
C1 N1 C9 C8 . . -178.3(3)
Pb N1 C9 C8 . . 13.1(4)
C3 C4 C9 N1 . . -1.8(5)
C5 C4 C9 N1 . . 177.5(3)
C3 C4 C9 C8 . . 178.2(3)
C5 C4 C9 C8 . . -2.6(5)
O1 C8 C9 N1 . . 2.0(5)
C7 C8 C9 N1 . . -177.8(3)
O1 C8 C9 C4 . . -177.9(3)
C7 C8 C9 C4 . . 2.3(5)
C18 N2 C10 C11 . . 0.3(8)
Pb N2 C10 C11 . . -174.2(5)
N2 C10 C11 C12 . . -0.2(10)
C10 C11 C12 C13 . . -0.4(10)
C11 C12 C13 C14 . . -179.3(5)
C11 C12 C13 C18 . . 0.7(8)
C12 C13 C14 C15 . . -179.7(5)
C18 C13 C14 C15 . . 0.3(6)
C13 C14 C15 C16 . . -0.3(6)
C14 C15 C16 C17 . . 0.3(6)
Pb O2 C17 C16 . . -174.8(3)
Pb O2 C17 C18 . . 6.8(4)
C15 C16 C17 O2 . . -178.8(3)
C15 C16 C17 C18 . . -0.4(5)
C10 N2 C18 C13 . . 0.0(6)
Pb N2 C18 C13 . . 175.1(3)
C10 N2 C18 C17 . . 179.9(4)
Pb N2 C18 C17 . . -5.1(4)
C12 C13 C18 N2 . . -0.5(6)
C14 C13 C18 N2 . . 179.5(3)
C12 C13 C18 C17 . . 179.6(4)
C14 C13 C18 C17 . . -0.3(6)
O2 C17 C18 N2 . . -0.9(5)
C16 C17 C18 N2 . . -179.4(3)
O2 C17 C18 C13 . . 178.9(3)
C16 C17 C18 C13 . . 0.4(5)
C20 N3 C19 O3 . . 0.0(3)
C21 N3 C19 O3 . . -179.9(3)
C21' N3' C19' O3' . . 179.9(3)
C20' N3' C19' O3' . . 0.0(5)
